data_4132712
loop_
_publ_author_name
'Wang, Yaxin'
'Hu, Xiafei'
'Morales-Rivera, Cristian A'
'Li, Guo-Xing'
'Huang, Xin'
'He, Gang'
'Liu, Peng'
'Chen, Gong'

_publ_section_title
;
 Epimerization of Tertiary Carbon Centers via Reversible Radical Cleavage
 of Unactivated C(sp<sup>3</sup>)-H Bonds.
;
_journal_issue 30
_journal_name_full 'Journal of the American Chemical Society'
_journal_page_first 9678
_journal_page_last 9684
_journal_paper_doi 10.1021/jacs.8b05753
_journal_volume 140
_journal_year 2018
_chemical_absolute_configuration R
_chemical_formula_moiety 'C26 H35 N O3'
_chemical_formula_sum 'C26 H35 N O3'
_chemical_formula_weight 409.55
_space_group_crystal_system monoclinic
_space_group_IT_number 4
_space_group_name_Hall 'P 2yb'
_space_group_name_H-M_alt 'P 1 21 1'
_atom_sites_solution_hydrogens geom
_atom_sites_solution_primary direct
_audit_creation_date 2017-10-10
_audit_creation_method
;
Olex2 1.2
(compiled 2017.08.10 svn.r3458 for OlexSys, GUI svn.r5381)
;
_cell_angle_alpha 90
_cell_angle_beta 101.860(4)
_cell_angle_gamma 90
_cell_formula_units_Z 2
_cell_length_a 6.1268(2)
_cell_length_b 13.2115(5)
_cell_length_c 14.7663(5)
_cell_measurement_reflns_used 4231
_cell_measurement_temperature 298
_cell_measurement_theta_max 28.2420
_cell_measurement_theta_min 3.7200
_cell_volume 1169.73(7)
_computing_cell_refinement 'CrysAlisPro 1.171.39.29c (Rigaku OD, 2017)'
_computing_data_collection 'CrysAlisPro 1.171.39.29c (Rigaku OD, 2017)'
_computing_data_reduction 'CrysAlisPro 1.171.39.29c (Rigaku OD, 2017)'
_computing_molecular_graphics 'Olex2 (Dolomanov et al., 2009)'
_computing_publication_material 'Olex2 (Dolomanov et al., 2009)'
_computing_structure_refinement 'XL (Sheldrick, 2008)'
_computing_structure_solution 'XS (Sheldrick, 2008)'
_diffrn_ambient_temperature 298
_diffrn_detector 'CCD plate'
_diffrn_detector_area_resol_mean 16.2116
_diffrn_detector_type Eos
_diffrn_measured_fraction_theta_full 0.998
_diffrn_measured_fraction_theta_max 0.998
_diffrn_measurement_details
;
List of Runs (angles in degrees, time in seconds):

  # Type    Start    End  Width  t~exp~   \w     \q     \k     \f   Frames
--------------------------------------------------------------------------
  1  \w     43.00  78.00   1.00   30.00    --   18.47-129.00-138.00   35
  2  \w    -22.00  90.00   1.00   30.00    --   18.47  19.00-120.00  112
  3  \w     17.00  91.00   1.00   30.00    --   18.47  37.00 120.00   74
  4  \w      6.00  73.00   1.00   30.00    --   18.63  57.00 -60.00   67
  5  \w    -79.00 -14.00   1.00   30.00    --  -19.56 128.00 -64.00   65
  6  \w    -65.00 -15.00   1.00   30.00    --  -19.56 -57.00  30.00   50
;
_diffrn_measurement_device 'four-circle diffractometer'
_diffrn_measurement_device_type 'SuperNova, Single source at offset/far, Eos'
_diffrn_measurement_method '\w scans'
_diffrn_orient_matrix_type 'CrysAlisPro convention (1999,Acta A55,543-557)'
_diffrn_orient_matrix_UB_11 -0.0046344000
_diffrn_orient_matrix_UB_12 0.0524190000
_diffrn_orient_matrix_UB_13 0.0097680000
_diffrn_orient_matrix_UB_21 0.0202576000
_diffrn_orient_matrix_UB_22 -0.0108355000
_diffrn_orient_matrix_UB_23 0.0480578000
_diffrn_orient_matrix_UB_31 0.1164649000
_diffrn_orient_matrix_UB_32 0.0039858000
_diffrn_orient_matrix_UB_33 0.0022940000
_diffrn_radiation_monochromator mirror
_diffrn_radiation_probe x-ray
_diffrn_radiation_type MoK\a
_diffrn_radiation_wavelength 0.71073
_diffrn_reflns_av_R_equivalents 0.0160
_diffrn_reflns_av_unetI/netI 0.0216
_diffrn_reflns_Laue_measured_fraction_full 0.998
_diffrn_reflns_Laue_measured_fraction_max 0.998
_diffrn_reflns_limit_h_max 7
_diffrn_reflns_limit_h_min -7
_diffrn_reflns_limit_k_max 15
_diffrn_reflns_limit_k_min -11
_diffrn_reflns_limit_l_max 17
_diffrn_reflns_limit_l_min -17
_diffrn_reflns_number 8178
_diffrn_reflns_point_group_measured_fraction_full 0.874
_diffrn_reflns_point_group_measured_fraction_max 0.874
_diffrn_reflns_theta_full 25.008
_diffrn_reflns_theta_max 25.008
_diffrn_reflns_theta_min 3.084
_diffrn_source 'micro-focus sealed X-ray tube'
_diffrn_source_type 'SuperNova (Mo) X-ray Source'
_exptl_absorpt_coefficient_mu 0.075
_exptl_absorpt_correction_T_max 1.00000
_exptl_absorpt_correction_T_min 0.74599
_exptl_absorpt_correction_type multi-scan
_exptl_absorpt_process_details
;
CrysAlisPro 1.171.39.29c (Rigaku Oxford Diffraction, 2017)
Empirical absorption correction using spherical harmonics,
 implemented in SCALE3 ABSPACK scaling algorithm.
;
_exptl_crystal_colour 'clear light colourless'
_exptl_crystal_colour_lustre clear
_exptl_crystal_colour_modifier light
_exptl_crystal_colour_primary colourless
_exptl_crystal_density_diffrn 1.163
_exptl_crystal_description block
_exptl_crystal_F_000 444
_exptl_crystal_size_max 0.3
_exptl_crystal_size_mid 0.28
_exptl_crystal_size_min 0.25
_refine_diff_density_max 0.141
_refine_diff_density_min -0.149
_refine_diff_density_rms 0.029
_refine_ls_abs_structure_details
;
 Flack x determined using 1195 quotients [(I+)-(I-)]/[(I+)+(I-)]
 (Parsons, Flack and Wagner, Acta Cryst. B69 (2013) 249-259).
;
_refine_ls_abs_structure_Flack 0.2(4)
_refine_ls_extinction_method none
_refine_ls_goodness_of_fit_ref 1.048
_refine_ls_hydrogen_treatment constr
_refine_ls_matrix_type full
_refine_ls_number_parameters 274
_refine_ls_number_reflns 3633
_refine_ls_number_restraints 1
_refine_ls_restrained_S_all 1.047
_refine_ls_R_factor_all 0.0400
_refine_ls_R_factor_gt 0.0355
_refine_ls_shift/su_max 0.000
_refine_ls_shift/su_mean 0.000
_refine_ls_structure_factor_coef Fsqd
_refine_ls_weighting_details 'w=1/[\s^2^(Fo^2^)+(0.0480P)^2^+0.0820P] where P=(Fo^2^+2Fc^2^)/3'
_refine_ls_weighting_scheme calc
_refine_ls_wR_factor_gt 0.0867
_refine_ls_wR_factor_ref 0.0908
_reflns_Friedel_coverage 0.672
_reflns_Friedel_fraction_full 0.738
_reflns_Friedel_fraction_max 0.738
_reflns_number_gt 3313
_reflns_number_total 3633
_reflns_threshold_expression 'I > 2\s(I)'
_cod_data_source_file ja8b05753_si_002.cif
_cod_data_source_block p171010a1
_cod_original_cell_volume 1169.72(8)
_cod_database_code 4132712
_shelx_shelxl_version_number 2014/7
_chemical_oxdiff_formula 'C H O N'
_chemical_oxdiff_usercomment HG-1
_shelx_space_group_comment
;
The symmetry employed for this shelxl refinement is uniquely defined
by the following loop, which should always be used as a source of
symmetry information in preference to the above space-group names.
They are only intended as comments.
;
_shelx_estimated_absorpt_t_max 0.982
_shelx_estimated_absorpt_t_min 0.978
_reflns_odcompleteness_completeness 99.84
_reflns_odcompleteness_iscentric 1
_reflns_odcompleteness_theta 26.32
_olex2_refinement_description
;
1. Fixed Uiso
 At 1.2 times of:
  All C(H) groups, All C(H,H) groups
 At 1.5 times of:
  All C(H,H,H) groups, All O(H) groups
2.a Ternary CH refined with riding coordinates:
 C12(H12), C15(H15), C16(H16), C22(H22), C8(H8)
2.b Secondary CH2 refined with riding coordinates:
 C13(H13A,H13B), C9(H9A,H9B), C10(H10A,H10B), C17(H17A,H17B), C26(H26A,H26B),
 C19(H19A,H19B), C20(H20A,H20B), C18(H18A,H18B), C25(H25A,H25B)
2.c Aromatic/amide H refined with riding coordinates:
 C2(H2), C3(H3A), C6(H6), C4(H4), C5(H5)
2.d Idealised Me refined as rotating group:
 C14(H14A,H14B,H14C), C23(H23A,H23B,H23C)
2.e Idealised tetrahedral OH refined as rotating group:
 O3(H3)
;
_olex2_date_sample_data_collection 2017-10-10
_olex2_submission_special_instructions 'No special instructions were received'
_oxdiff_exptl_absorpt_empirical_details
;
Empirical correction (ABSPACK) includes:
- Absorption correction using spherical harmonics
- Frame scaling
;
_oxdiff_exptl_absorpt_empirical_full_max 1.286
_oxdiff_exptl_absorpt_empirical_full_min 0.703

loop_
_space_group_symop_operation_xyz
'x, y, z'
'-x, y+1/2, -z'

loop_
_atom_site_label
_atom_site_type_symbol
_atom_site_fract_x
_atom_site_fract_y
_atom_site_fract_z
_atom_site_U_iso_or_equiv
_atom_site_adp_type
_atom_site_occupancy
_atom_site_site_symmetry_order
_atom_site_calc_flag
_atom_site_refinement_flags_posn
C12 C 0.4006(4) 0.7983(2) 0.26673(16) 0.0411(6) Uani 1 1 d .
H12 H 0.2727 0.8443 0.2601 0.049 Uiso 1 1 calc R
O2 O 0.0738(3) 0.81612(16) 0.09263(10) 0.0513(5) Uani 1 1 d .
C15 C 0.2646(3) 0.72691(19) 0.40259(15) 0.0348(5) Uani 1 1 d .
H15 H 0.1334 0.7710 0.3874 0.042 Uiso 1 1 calc R
C16 C 0.4459(3) 0.78760(19) 0.46877(15) 0.0387(6) Uani 1 1 d .
H16 H 0.5744 0.7425 0.4874 0.046 Uiso 1 1 calc R
C22 C 0.3702(4) 0.8194(2) 0.55732(15) 0.0412(6) Uani 1 1 d .
H22 H 0.5009 0.8480 0.5990 0.049 Uiso 1 1 calc R
C11 C 0.3298(4) 0.69923(19) 0.30960(15) 0.0379(6) Uani 1 1 d .
C13 C 0.4440(4) 0.7829(2) 0.16931(16) 0.0509(7) Uani 1 1 d .
H13A H 0.4799 0.8476 0.1450 0.061 Uiso 1 1 calc R
H13B H 0.5718 0.7387 0.1726 0.061 Uiso 1 1 calc R
C9 C 0.1620(5) 0.6429(2) 0.14302(17) 0.0516(7) Uani 1 1 d .
H9A H 0.2694 0.5889 0.1432 0.062 Uiso 1 1 calc R
H9B H 0.0228 0.6223 0.1032 0.062 Uiso 1 1 calc R
O1 O -0.0948(3) 0.75249(17) -0.04444(12) 0.0624(6) Uani 1 1 d .
C10 C 0.1243(4) 0.6578(2) 0.24152(15) 0.0446(6) Uani 1 1 d .
H10A H 0.0823 0.5935 0.2645 0.054 Uiso 1 1 calc R
H10B H 0.0008 0.7043 0.2396 0.054 Uiso 1 1 calc R
C17 C 0.5259(4) 0.8789(2) 0.42094(17) 0.0493(7) Uani 1 1 d .
H17A H 0.4077 0.9290 0.4087 0.059 Uiso 1 1 calc R
H17B H 0.6526 0.9093 0.4623 0.059 Uiso 1 1 calc R
C8 C 0.2456(4) 0.7375(2) 0.10414(16) 0.0492(7) Uani 1 1 d .
H8 H 0.2845 0.7225 0.0444 0.059 Uiso 1 1 calc R
C26 C 0.1845(4) 0.8998(2) 0.54665(17) 0.0504(6) Uani 1 1 d .
H26A H 0.2434 0.9667 0.5390 0.061 Uiso 1 1 calc R
H26B H 0.0665 0.8850 0.4937 0.061 Uiso 1 1 calc R
C19 C 0.1966(4) 0.6358(2) 0.45547(16) 0.0479(6) Uani 1 1 d .
H19A H 0.0798 0.5982 0.4149 0.058 Uiso 1 1 calc R
H19B H 0.3237 0.5912 0.4736 0.058 Uiso 1 1 calc R
C7 C -0.0841(4) 0.8155(2) 0.01588(15) 0.0469(6) Uani 1 1 d .
C20 C 0.1136(4) 0.6688(2) 0.54133(16) 0.0496(7) Uani 1 1 d .
H20A H 0.0750 0.6090 0.5728 0.060 Uiso 1 1 calc R
H20B H -0.0211 0.7085 0.5223 0.060 Uiso 1 1 calc R
C1 C -0.2462(4) 0.8994(2) 0.01393(15) 0.0464(6) Uani 1 1 d .
C14 C 0.5158(4) 0.6194(3) 0.32381(19) 0.0541(7) Uani 1 1 d .
H14A H 0.5687 0.6112 0.2674 0.081 Uiso 1 1 calc GR
H14B H 0.4585 0.5561 0.3407 0.081 Uiso 1 1 calc GR
H14C H 0.6365 0.6411 0.3722 0.081 Uiso 1 1 calc GR
C21 C 0.2851(4) 0.7316(2) 0.61010(15) 0.0443(6) Uani 1 1 d .
C2 C -0.2065(5) 0.9791(2) 0.07642(17) 0.0527(7) Uani 1 1 d .
H2 H -0.0717 0.9829 0.1189 0.063 Uiso 1 1 calc R
O3 O -0.0079(4) 0.8187(2) 0.78828(14) 0.0829(7) Uani 1 1 d .
H3 H -0.0399 0.7924 0.8341 0.124 Uiso 1 1 calc GR
C18 C 0.5926(4) 0.8512(2) 0.33088(17) 0.0511(7) Uani 1 1 d .
H18A H 0.7215 0.8069 0.3433 0.061 Uiso 1 1 calc R
H18B H 0.6331 0.9120 0.3013 0.061 Uiso 1 1 calc R
C24 C 0.1612(4) 0.7886(2) 0.67288(16) 0.0510(7) Uani 1 1 d .
N1 N 0.1151(4) 0.7485(2) 0.74478(15) 0.0640(7) Uani 1 1 d .
C25 C 0.0988(5) 0.8931(3) 0.63623(19) 0.0614(8) Uani 1 1 d .
H25A H 0.1686 0.9442 0.6799 0.074 Uiso 1 1 calc R
H25B H -0.0616 0.9025 0.6244 0.074 Uiso 1 1 calc R
C3 C -0.3664(5) 1.0526(3) 0.0756(2) 0.0650(8) Uani 1 1 d .
H3A H -0.3387 1.1066 0.1168 0.078 Uiso 1 1 calc R
C6 C -0.4475(5) 0.8948(3) -0.04998(17) 0.0589(7) Uani 1 1 d .
H6 H -0.4748 0.8423 -0.0928 0.071 Uiso 1 1 calc R
C23 C 0.4726(5) 0.6646(3) 0.6630(2) 0.0689(9) Uani 1 1 d .
H23A H 0.5443 0.6301 0.6199 0.103 Uiso 1 1 calc GR
H23B H 0.4112 0.6158 0.6990 0.103 Uiso 1 1 calc GR
H23C H 0.5797 0.7058 0.7033 0.103 Uiso 1 1 calc GR
C4 C -0.5675(5) 1.0460(3) 0.0136(2) 0.0728(9) Uani 1 1 d .
H4 H -0.6775 1.0942 0.0145 0.087 Uiso 1 1 calc R
C5 C -0.6060(5) 0.9685(3) -0.0493(2) 0.0714(9) Uani 1 1 d .
H5 H -0.7405 0.9657 -0.0921 0.086 Uiso 1 1 calc R

loop_
_atom_site_aniso_label
_atom_site_aniso_U_11
_atom_site_aniso_U_22
_atom_site_aniso_U_33
_atom_site_aniso_U_23
_atom_site_aniso_U_13
_atom_site_aniso_U_12
C12 0.0340(10) 0.0438(16) 0.0470(12) 0.0026(11) 0.0117(9) 0.0000(10)
O2 0.0566(9) 0.0596(13) 0.0376(8) -0.0017(9) 0.0096(7) 0.0091(9)
C15 0.0324(10) 0.0308(14) 0.0410(11) 0.0011(10) 0.0070(8) -0.0008(9)
C16 0.0334(11) 0.0385(15) 0.0427(11) 0.0004(11) 0.0045(9) 0.0006(10)
C22 0.0375(11) 0.0411(16) 0.0422(11) -0.0034(11) 0.0018(9) -0.0047(11)
C11 0.0356(11) 0.0349(15) 0.0443(11) 0.0003(10) 0.0107(9) 0.0023(10)
C13 0.0467(13) 0.0588(19) 0.0515(13) 0.0068(13) 0.0204(11) 0.0009(12)
C9 0.0570(14) 0.0515(19) 0.0460(13) -0.0092(13) 0.0101(11) 0.0013(13)
O1 0.0802(13) 0.0651(16) 0.0415(9) -0.0050(10) 0.0117(8) 0.0038(11)
C10 0.0461(13) 0.0439(17) 0.0444(12) -0.0023(12) 0.0106(10) -0.0050(11)
C17 0.0446(13) 0.0481(19) 0.0556(14) -0.0040(13) 0.0109(11) -0.0146(12)
C8 0.0507(13) 0.0581(19) 0.0421(12) -0.0027(13) 0.0174(11) 0.0074(13)
C26 0.0594(15) 0.0404(17) 0.0523(13) -0.0032(13) 0.0135(11) 0.0009(13)
C19 0.0625(15) 0.0378(17) 0.0449(12) -0.0028(12) 0.0140(11) -0.0100(13)
C7 0.0559(14) 0.0560(19) 0.0310(11) 0.0045(13) 0.0142(10) -0.0062(13)
C20 0.0612(15) 0.0419(17) 0.0484(13) -0.0001(12) 0.0177(11) -0.0116(13)
C1 0.0530(14) 0.0522(18) 0.0358(11) 0.0085(12) 0.0137(10) -0.0057(13)
C14 0.0547(15) 0.0527(19) 0.0569(15) -0.0007(13) 0.0158(12) 0.0157(14)
C21 0.0513(13) 0.0420(16) 0.0382(11) 0.0020(11) 0.0063(10) 0.0012(12)
C2 0.0581(15) 0.055(2) 0.0449(13) 0.0056(13) 0.0094(11) -0.0021(14)
O3 0.1141(17) 0.090(2) 0.0555(11) -0.0121(12) 0.0424(12) -0.0093(16)
C18 0.0434(12) 0.055(2) 0.0573(14) 0.0024(13) 0.0164(11) -0.0126(12)
C24 0.0596(15) 0.0523(19) 0.0402(12) -0.0034(12) 0.0085(11) -0.0074(13)
N1 0.0817(16) 0.069(2) 0.0449(11) -0.0008(12) 0.0212(11) -0.0049(14)
C25 0.0718(17) 0.056(2) 0.0595(15) -0.0060(15) 0.0210(13) 0.0030(16)
C3 0.081(2) 0.053(2) 0.0608(17) 0.0036(15) 0.0160(15) 0.0044(17)
C6 0.0638(16) 0.061(2) 0.0492(14) 0.0068(14) 0.0049(12) -0.0049(16)
C23 0.0778(19) 0.063(2) 0.0623(16) 0.0167(16) 0.0060(15) 0.0159(17)
C4 0.071(2) 0.068(3) 0.079(2) 0.0120(19) 0.0142(17) 0.0157(17)
C5 0.0608(17) 0.076(3) 0.0709(19) 0.0142(19) -0.0006(14) 0.0055(17)

loop_
_atom_type_symbol
_atom_type_description
_atom_type_scat_dispersion_real
_atom_type_scat_dispersion_imag
_atom_type_scat_source
C C 0.0033 0.0016 'International Tables Vol C Tables 4.2.6.8 and 6.1.1.4'
H H 0.0000 0.0000 'International Tables Vol C Tables 4.2.6.8 and 6.1.1.4'
N N 0.0061 0.0033 'International Tables Vol C Tables 4.2.6.8 and 6.1.1.4'
O O 0.0106 0.0060 'International Tables Vol C Tables 4.2.6.8 and 6.1.1.4'

loop_
_geom_angle_atom_site_label_1
_geom_angle_atom_site_label_2
_geom_angle_atom_site_label_3
_geom_angle
C13 C12 C11 112.8(2)
C18 C12 C11 112.24(19)
C18 C12 C13 112.65(18)
C7 O2 C8 118.3(2)
C16 C15 C11 113.57(17)
C19 C15 C16 108.65(17)
C19 C15 C11 114.3(2)
C22 C16 C15 112.16(17)
C17 C16 C15 112.00(18)
C17 C16 C22 111.1(2)
C16 C22 C26 116.61(19)
C16 C22 C21 114.7(2)
C26 C22 C21 104.49(19)
C15 C11 C12 107.84(19)
C10 C11 C12 106.99(18)
C10 C11 C15 109.68(17)
C14 C11 C12 111.88(19)
C14 C11 C15 111.10(19)
C14 C11 C10 109.2(2)
C8 C13 C12 112.26(18)
C8 C9 C10 112.6(2)
C9 C10 C11 113.75(19)
C18 C17 C16 112.6(2)
O2 C8 C13 104.9(2)
O2 C8 C9 109.88(19)
C9 C8 C13 112.2(2)
C25 C26 C22 104.5(2)
C20 C19 C15 111.8(2)
O2 C7 C1 112.2(2)
O1 C7 O2 123.4(3)
O1 C7 C1 124.3(2)
C19 C20 C21 113.70(19)
C2 C1 C7 121.9(2)
C2 C1 C6 119.6(3)
C6 C1 C7 118.5(3)
C20 C21 C22 109.04(18)
C24 C21 C22 101.5(2)
C24 C21 C20 108.09(19)
C24 C21 C23 113.1(2)
C23 C21 C22 113.3(2)
C23 C21 C20 111.2(3)
C3 C2 C1 120.1(3)
C17 C18 C12 110.13(18)
N1 C24 C21 122.1(3)
N1 C24 C25 126.9(3)
C25 C24 C21 111.0(2)
C24 N1 O3 109.5(3)
C24 C25 C26 104.9(2)
C2 C3 C4 119.8(3)
C5 C6 C1 119.5(3)
C5 C4 C3 120.3(3)
C4 C5 C6 120.7(3)

loop_
_geom_bond_atom_site_label_1
_geom_bond_atom_site_label_2
_geom_bond_distance
C12 C11 1.554(3)
C12 C13 1.529(3)
C12 C18 1.521(3)
O2 C8 1.464(3)
O2 C7 1.330(3)
C15 C16 1.545(3)
C15 C11 1.551(3)
C15 C19 1.538(3)
C16 C22 1.533(3)
C16 C17 1.529(3)
C22 C26 1.541(4)
C22 C21 1.546(4)
C11 C10 1.541(3)
C11 C14 1.535(4)
C13 C8 1.512(4)
C9 C10 1.532(3)
C9 C8 1.508(4)
O1 C7 1.211(3)
C17 C18 1.514(3)
C26 C25 1.523(4)
C19 C20 1.523(3)
C7 C1 1.484(4)
C20 C21 1.545(4)
C1 C2 1.388(4)
C1 C6 1.392(3)
C21 C24 1.514(4)
C21 C23 1.531(4)
C2 C3 1.378(4)
O3 N1 1.428(3)
C24 N1 1.269(3)
C24 C25 1.504(4)
C3 C4 1.378(4)
C6 C5 1.377(5)
C4 C5 1.370(5)
